data_7100901
loop_
_publ_author_name
'Michael Scott'
'Eric R. Libra'

_publ_section_title
;
Metal salen complexes incorporating
triphenoxymethanes: Efficient, size selective anion binding by phenolic
donors with a visual report
;
_journal_name_full 'Chemical Communications'
_journal_paper_doi 10.1039/b517944k
_journal_year 2006
_chemical_formula_sum 'C88 H130 F N3 Ni O7'
_chemical_formula_weight 1419.66
_chemical_name_common NiSalenFluorideComplex
_space_group_IT_number 2
_symmetry_cell_setting triclinic
_symmetry_space_group_name_Hall '-P 1'
_symmetry_space_group_name_H-M 'P -1'
_cell_angle_alpha 71.4080(10)
_cell_angle_beta 89.0850(10)
_cell_angle_gamma 72.8510(10)
_cell_formula_units_Z 2
_cell_length_a 13.7248(9)
_cell_length_b 17.0299(11)
_cell_length_c 22.1543(14)
_cell_measurement_temperature 173(2)
_cell_volume 4672.3(5)
_diffrn_ambient_temperature 173(2)
_exptl_crystal_density_diffrn 1.009
_cod_database_code 7100901

loop_
_symmetry_equiv_pos_as_xyz
'x, y, z'
'-x, -y, -z'

loop_
_atom_site_label
_atom_site_type_symbol
_atom_site_fract_x
_atom_site_fract_y
_atom_site_fract_z
_atom_site_U_iso_or_equiv
_atom_site_adp_type
_atom_site_occupancy
_atom_site_symmetry_multiplicity
_atom_site_calc_flag
_atom_site_refinement_flags
_atom_site_disorder_assembly
_atom_site_disorder_group
Ni1 Ni 0.35503(2) 0.472648(17) 0.464260(12) 0.03297(10) Uani 1 1 d . . .
F1 F 0.34000(12) 0.44736(8) 0.24188(6) 0.0530(4) Uani 1 1 d . . .
O1 O 0.42083(11) 0.39206(9) 0.42571(7) 0.0359(3) Uani 1 1 d . . .
O2 O 0.53060(15) 0.37754(10) 0.24027(8) 0.0488(4) Uani 1 1 d D . .
O3 O 0.24912(14) 0.34640(12) 0.30896(8) 0.0551(5) Uani 1 1 d D . .
O4 O 0.28288(11) 0.53991(9) 0.38508(7) 0.0370(3) Uani 1 1 d . . .
O5 O 0.10452(19) 0.52523(15) 0.23577(11) 0.0786(6) Uani 1 1 d D . .
O6 O 0.36493(15) 0.58814(11) 0.16522(8) 0.0488(4) Uani 1 1 d D . .
N1 N 0.44561(14) 0.42138(11) 0.53748(8) 0.0371(4) Uani 1 1 d . . .
N2 N 0.27566(14) 0.53962(12) 0.50876(8) 0.0382(4) Uani 1 1 d . . .
C1 C 0.42205(19) 0.47108(15) 0.58313(10) 0.0429(5) Uani 1 1 d . . .
H1A H 0.4462 0.5220 0.5662 0.052 Uiso 1 1 calc R . .
C2 C 0.4682(2) 0.42479(16) 0.65162(10) 0.0476(6) Uani 1 1 d . . .
H2B H 0.5423 0.4068 0.6529 0.057 Uiso 1 1 calc R . .
H2C H 0.4468 0.3734 0.6702 0.057 Uiso 1 1 calc R . .
C3 C 0.4317(2) 0.48757(18) 0.68916(12) 0.0573(7) Uani 1 1 d . . .
H3B H 0.4579 0.4579 0.7336 0.069 Uiso 1 1 calc R . .
H3C H 0.4592 0.5359 0.6726 0.069 Uiso 1 1 calc R . .
C4 C 0.3167(2) 0.5222(2) 0.68530(12) 0.0616(7) Uani 1 1 d . . .
H4A H 0.2975 0.5640 0.7080 0.074 Uiso 1 1 calc R . .
H4B H 0.2896 0.4747 0.7062 0.074 Uiso 1 1 calc R . .
C5 C 0.2693(2) 0.56589(17) 0.61647(11) 0.0478(6) Uani 1 1 d . . .
H5A H 0.1953 0.5823 0.6159 0.057 Uiso 1 1 calc R . .
H5B H 0.2886 0.6183 0.5970 0.057 Uiso 1 1 calc R . .
C6 C 0.30597(19) 0.50417(16) 0.57882(11) 0.0458(6) Uani 1 1 d . . .
H6A H 0.2808 0.4541 0.5972 0.055 Uiso 1 1 calc R . .
C7 C 0.53036(18) 0.35916(14) 0.54654(10) 0.0400(5) Uani 1 1 d . . .
H7A H 0.5717 0.3443 0.5838 0.048 Uiso 1 1 calc R . .
C8 C 0.56577(17) 0.31118(14) 0.50386(10) 0.0364(5) Uani 1 1 d . . .
C9 C 0.66221(18) 0.24621(15) 0.51919(11) 0.0431(5) Uani 1 1 d . . .
H9A H 0.7002 0.2361 0.5568 0.052 Uiso 1 1 calc R . .
C10 C 0.70120(18) 0.19816(16) 0.48089(12) 0.0477(6) Uani 1 1 d . . .
C11 C 0.63881(18) 0.21085(14) 0.42667(11) 0.0439(6) Uani 1 1 d . . .
H11A H 0.6633 0.1767 0.4010 0.053 Uiso 1 1 calc R . .
C12 C 0.54265(18) 0.27173(14) 0.40969(10) 0.0388(5) Uani 1 1 d . . .
C13 C 0.50588(16) 0.32818(13) 0.44670(10) 0.0337(5) Uani 1 1 d . . .
C14 C 0.8067(2) 0.13179(19) 0.49560(15) 0.0670(8) Uani 1 1 d . . .
H14A H 0.8416 0.1360 0.5311 0.101 Uiso 1 1 calc R . .
H14B H 0.8451 0.1430 0.4589 0.101 Uiso 1 1 calc R . .
H14C H 0.8004 0.0744 0.5061 0.101 Uiso 1 1 calc R . .
C15 C 0.46811(18) 0.27822(14) 0.35721(10) 0.0373(5) Uani 1 1 d . . .
H15A H 0.4352 0.3403 0.3345 0.045 Uiso 1 1 calc R . .
C16 C 0.52222(19) 0.23805(15) 0.30811(11) 0.0434(5) Uani 1 1 d . . .
C17 C 0.5545(2) 0.28953(15) 0.25354(11) 0.0449(6) Uani 1 1 d . . .
C18 C 0.6155(2) 0.25208(16) 0.21181(12) 0.0538(7) Uani 1 1 d . . .
C19 C 0.6411(3) 0.16264(17) 0.22685(13) 0.0648(8) Uani 1 1 d . . .
H19A H 0.6823 0.1370 0.2003 0.078 Uiso 1 1 calc R . .
C20 C 0.6088(2) 0.10919(16) 0.27932(13) 0.0604(8) Uani 1 1 d . . .
C21 C 0.5494(2) 0.14822(15) 0.31984(11) 0.0498(6) Uani 1 1 d . . .
H21A H 0.5272 0.1137 0.3555 0.060 Uiso 1 1 calc R . .
C22 C 0.6519(3) 0.30870(18) 0.15204(13) 0.0622(8) Uani 1 1 d . . .
C23 C 0.5612(3) 0.37634(18) 0.10736(12) 0.0631(8) Uani 1 1 d . . .
H23A H 0.5207 0.3475 0.0929 0.095 Uiso 1 1 calc R . .
H23B H 0.5858 0.4118 0.0713 0.095 Uiso 1 1 calc R . .
H23C H 0.5201 0.4123 0.1298 0.095 Uiso 1 1 calc R . .
C24 C 0.7214(2) 0.3539(2) 0.17311(14) 0.0685(8) Uani 1 1 d . . .
H24A H 0.6837 0.3894 0.1969 0.103 Uiso 1 1 calc R . .
H24B H 0.7436 0.3897 0.1360 0.103 Uiso 1 1 calc R . .
H24C H 0.7800 0.3105 0.1994 0.103 Uiso 1 1 calc R . .
C25 C 0.7144(3) 0.2530(2) 0.11327(16) 0.0912(13) Uani 1 1 d . . .
H25A H 0.6725 0.2246 0.0995 0.137 Uiso 1 1 calc R . .
H25B H 0.7732 0.2100 0.1396 0.137 Uiso 1 1 calc R . .
H25C H 0.7363 0.2898 0.0766 0.137 Uiso 1 1 calc R . .
C26 C 0.6387(3) 0.01127(17) 0.29250(15) 0.0805(11) Uani 1 1 d . . .
H26A H 0.6468 -0.0005 0.2528 0.121 Uiso 1 1 calc R . .
H26B H 0.5860 -0.0106 0.3139 0.121 Uiso 1 1 calc R . .
H26C H 0.7020 -0.0167 0.3191 0.121 Uiso 1 1 calc R . .
C27 C 0.38318(18) 0.23968(14) 0.38785(10) 0.0381(5) Uani 1 1 d . . .
C28 C 0.2808(2) 0.27731(15) 0.36412(11) 0.0449(6) Uani 1 1 d . . .
C29 C 0.2031(2) 0.24442(17) 0.39582(12) 0.0490(6) Uani 1 1 d . . .
C30 C 0.2348(2) 0.17009(17) 0.44979(12) 0.0519(6) Uani 1 1 d . . .
H30A H 0.1855 0.1464 0.4707 0.062 Uiso 1 1 calc R . .
C31 C 0.3364(2) 0.12998(16) 0.47362(11) 0.0482(6) Uani 1 1 d . . .
C32 C 0.4085(2) 0.16708(15) 0.44294(11) 0.0436(5) Uani 1 1 d . . .
H32A H 0.4764 0.1426 0.4598 0.052 Uiso 1 1 calc R . .
C33 C 0.0890(2) 0.2897(2) 0.37363(14) 0.0627(8) Uani 1 1 d . . .
C34 C 0.0637(3) 0.2942(3) 0.30541(15) 0.0828(10) Uani 1 1 d . . .
H34A H 0.0978 0.3303 0.2762 0.124 Uiso 1 1 calc R . .
H34B H -0.0089 0.3185 0.2948 0.124 Uiso 1 1 calc R . .
H34C H 0.0863 0.2367 0.3024 0.124 Uiso 1 1 calc R . .
C35 C 0.0209(3) 0.2400(2) 0.41625(17) 0.0842(10) Uani 1 1 d . . .
H35A H 0.0417 0.1809 0.4165 0.126 Uiso 1 1 calc R . .
H35B H -0.0493 0.2677 0.3995 0.126 Uiso 1 1 calc R . .
H35C H 0.0283 0.2408 0.4591 0.126 Uiso 1 1 calc R . .
C36 C 0.0578(2) 0.3810(2) 0.37848(17) 0.0800(10) Uani 1 1 d . . .
H36A H 0.1015 0.4124 0.3547 0.120 Uiso 1 1 calc R . .
H36B H 0.0642 0.3772 0.4225 0.120 Uiso 1 1 calc R . .
H36C H -0.0119 0.4110 0.3612 0.120 Uiso 1 1 calc R . .
C37 C 0.3665(3) 0.04905(19) 0.53238(13) 0.0700(9) Uani 1 1 d . . .
H37A H 0.4380 0.0339 0.5449 0.105 Uiso 1 1 calc R . .
H37B H 0.3532 0.0019 0.5227 0.105 Uiso 1 1 calc R . .
H37C H 0.3272 0.0602 0.5667 0.105 Uiso 1 1 calc R . .
C38 C 0.19622(18) 0.60549(15) 0.48595(11) 0.0425(5) Uani 1 1 d . . .
H38A H 0.1605 0.6304 0.5147 0.051 Uiso 1 1 calc R . .
C39 C 0.15733(17) 0.64449(15) 0.41981(11) 0.0404(5) Uani 1 1 d . . .
C40 C 0.06982(19) 0.71916(16) 0.40358(12) 0.0482(6) Uani 1 1 d . . .
H40A H 0.0404 0.7399 0.4358 0.058 Uiso 1 1 calc R . .
C41 C 0.02764(19) 0.76130(16) 0.34265(13) 0.0498(6) Uani 1 1 d . . .
C42 C 0.0771(2) 0.73046(15) 0.29495(12) 0.0491(6) Uani 1 1 d . . .
H42A H 0.0501 0.7598 0.2528 0.059 Uiso 1 1 calc R . .
C43 C 0.16385(18) 0.65883(15) 0.30723(11) 0.0416(5) Uani 1 1 d . . .
C44 C 0.20484(17) 0.61070(14) 0.37238(10) 0.0372(5) Uani 1 1 d . . .
C45 C -0.0696(2) 0.83771(17) 0.32595(15) 0.0643(8) Uani 1 1 d . . .
H45A H -0.0788 0.8635 0.3592 0.097 Uiso 1 1 calc R . .
H45B H -0.1270 0.8179 0.3219 0.097 Uiso 1 1 calc R . .
H45C H -0.0647 0.8801 0.2863 0.097 Uiso 1 1 calc R . .
C46 C 0.21976(18) 0.63370(15) 0.25271(10) 0.0416(5) Uani 1 1 d . . .
H46A H 0.2518 0.5705 0.2679 0.050 Uiso 1 1 calc R . .
C47 C 0.1443(2) 0.65670(16) 0.19442(12) 0.0490(6) Uani 1 1 d . . .
C48 C 0.0874(2) 0.60339(18) 0.19108(13) 0.0534(6) Uani 1 1 d . . .
C49 C 0.0085(2) 0.6297(2) 0.14197(14) 0.0663(8) Uani 1 1 d . . .
C50 C -0.0031(3) 0.7104(2) 0.09500(17) 0.0894(11) Uani 1 1 d . . .
H50A H -0.0545 0.7299 0.0620 0.107 Uiso 1 1 calc R . .
C51 C 0.0570(3) 0.7633(2) 0.09453(16) 0.0921(12) Uani 1 1 d . . .
C52 C 0.1283(3) 0.7365(2) 0.14529(13) 0.0746(9) Uani 1 1 d . . .
H52A H 0.1671 0.7723 0.1473 0.090 Uiso 1 1 calc R . .
C53 C -0.0593(3) 0.5739(3) 0.14062(16) 0.0788(10) Uani 1 1 d . . .
C54 C 0.0011(3) 0.4881(3) 0.1349(2) 0.1077(14) Uani 1 1 d . . .
H54A H 0.0525 0.4576 0.1702 0.162 Uiso 1 1 calc R . .
H54B H 0.0334 0.4975 0.0956 0.162 Uiso 1 1 calc R . .
H54C H -0.0438 0.4541 0.1353 0.162 Uiso 1 1 calc R . .
C55 C -0.1422(3) 0.6202(3) 0.0818(2) 0.1105(14) Uani 1 1 d . . .
H55A H -0.1818 0.6763 0.0833 0.166 Uiso 1 1 calc R . .
H55B H -0.1866 0.5854 0.0834 0.166 Uiso 1 1 calc R . .
H55C H -0.1089 0.6272 0.0429 0.166 Uiso 1 1 calc R . .
C56 C -0.1167(3) 0.5590(3) 0.2004(2) 0.1171(16) Uani 1 1 d . . .
H56A H -0.0689 0.5358 0.2376 0.176 Uiso 1 1 calc R . .
H56B H -0.1532 0.5185 0.2012 0.176 Uiso 1 1 calc R . .
H56C H -0.1644 0.6132 0.2003 0.176 Uiso 1 1 calc R . .
C57 C 0.0420(5) 0.8499(3) 0.0384(2) 0.141(2) Uani 1 1 d . . .
H57A H 0.0776 0.8844 0.0502 0.212 Uiso 1 1 calc R . .
H57B H -0.0296 0.8815 0.0294 0.212 Uiso 1 1 calc R . .
H57C H 0.0689 0.8372 0.0012 0.212 Uiso 1 1 calc R . .
C58 C 0.30477(18) 0.67626(14) 0.23233(10) 0.0416(5) Uani 1 1 d . . .
C59 C 0.36936(19) 0.65377(14) 0.18675(10) 0.0422(5) Uani 1 1 d . . .
C60 C 0.4366(2) 0.70087(15) 0.15952(11) 0.0468(6) Uani 1 1 d . . .
C61 C 0.4423(2) 0.76620(16) 0.18330(13) 0.0546(7) Uani 1 1 d . . .
H61A H 0.4870 0.7978 0.1664 0.065 Uiso 1 1 calc R . .
C62 C 0.3844(2) 0.78573(17) 0.23084(14) 0.0566(7) Uani 1 1 d . . .
C63 C 0.3143(2) 0.74205(16) 0.25392(12) 0.0491(6) Uani 1 1 d . . .
H63A H 0.2726 0.7569 0.2846 0.059 Uiso 1 1 calc R . .
C64 C 0.5012(2) 0.68164(16) 0.10558(11) 0.0530(6) Uani 1 1 d . . .
C65 C 0.5639(3) 0.7458(2) 0.08093(15) 0.0723(9) Uani 1 1 d . . .
H65A H 0.5184 0.8043 0.0663 0.108 Uiso 1 1 calc R . .
H65B H 0.6011 0.7336 0.0462 0.108 Uiso 1 1 calc R . .
H65C H 0.6112 0.7394 0.1149 0.108 Uiso 1 1 calc R . .
C66 C 0.4304(3) 0.6925(2) 0.04873(13) 0.0728(9) Uani 1 1 d . . .
H66A H 0.3856 0.7512 0.0332 0.109 Uiso 1 1 calc R . .
H66B H 0.3905 0.6531 0.0621 0.109 Uiso 1 1 calc R . .
H66C H 0.4708 0.6798 0.0153 0.109 Uiso 1 1 calc R . .
C67 C 0.5777(3) 0.58937(18) 0.12957(14) 0.0660(8) Uani 1 1 d . . .
H67A H 0.5415 0.5481 0.1478 0.099 Uiso 1 1 calc R . .
H67B H 0.6266 0.5862 0.1614 0.099 Uiso 1 1 calc R . .
H67C H 0.6125 0.5762 0.0944 0.099 Uiso 1 1 calc R . .
C68 C 0.3971(3) 0.8553(2) 0.2569(2) 0.0909(12) Uani 1 1 d . . .
H68A H 0.4005 0.8343 0.3028 0.136 Uiso 1 1 calc R . .
H68B H 0.3399 0.9070 0.2408 0.136 Uiso 1 1 calc R . .
H68C H 0.4591 0.8684 0.2436 0.136 Uiso 1 1 calc R . .
N3 N 0.3038(3) 0.22892(18) 0.16602(12) 0.0779(8) Uani 1 1 d . . .
C1A C 0.3094(3) 0.1861(2) 0.23795(14) 0.0726(9) Uani 1 1 d . . .
H1AA H 0.3659 0.1964 0.2567 0.087 Uiso 1 1 calc R . .
H1AB H 0.2473 0.2163 0.2528 0.087 Uiso 1 1 calc R . .
C1B C 0.2952(3) 0.3239(2) 0.15685(14) 0.0735(9) Uani 1 1 d . . .
H1BA H 0.2431 0.3447 0.1830 0.088 Uiso 1 1 calc R . .
H1BB H 0.3597 0.3254 0.1730 0.088 Uiso 1 1 calc R . .
C1C C 0.4047(4) 0.1919(3) 0.14030(19) 0.1045(14) Uani 1 1 d . . .
H1CA H 0.4134 0.2368 0.1026 0.125 Uiso 1 1 calc R . .
H1CB H 0.4598 0.1792 0.1722 0.125 Uiso 1 1 calc R . .
C1D C 0.2130(5) 0.2219(3) 0.13198(17) 0.131(2) Uani 1 1 d . A .
H1DA H 0.2136 0.2500 0.0865 0.157 Uiso 1 1 calc R . .
H1DB H 0.2227 0.1608 0.1389 0.157 Uiso 1 1 calc R . .
C2A C 0.3223(3) 0.0908(2) 0.26487(15) 0.0774(10) Uani 1 1 d . . .
H2AA H 0.3880 0.0582 0.2553 0.093 Uiso 1 1 calc R . .
H2AB H 0.2691 0.0777 0.2451 0.093 Uiso 1 1 calc R . .
C2B C 0.2694(3) 0.3870(2) 0.08909(15) 0.0875(11) Uani 1 1 d . . .
H2BA H 0.2033 0.3891 0.0726 0.105 Uiso 1 1 calc R . .
H2BB H 0.3205 0.3678 0.0618 0.105 Uiso 1 1 calc R . .
C2C C 0.4164(7) 0.1140(4) 0.1235(3) 0.193(4) Uani 1 1 d . . .
H2CA H 0.3627 0.1267 0.0907 0.231 Uiso 1 1 calc R . .
H2CB H 0.4068 0.0689 0.1608 0.231 Uiso 1 1 calc R . .
C2D C 0.1092(5) 0.2602(4) 0.1514(2) 0.1272(18) Uani 1 1 d . . .
C3A C 0.3163(3) 0.0637(2) 0.33602(15) 0.0803(10) Uani 1 1 d . . .
H3AA H 0.3571 0.0908 0.3531 0.096 Uiso 1 1 calc R . .
H3AB H 0.2459 0.0880 0.3439 0.096 Uiso 1 1 calc R . .
C3B C 0.2669(3) 0.4764(2) 0.08909(15) 0.0725(9) Uani 1 1 d . . .
H3BA H 0.3346 0.4744 0.1028 0.087 Uiso 1 1 calc R . .
H3BB H 0.2202 0.4928 0.1195 0.087 Uiso 1 1 calc R . .
C3C C 0.5171(6) 0.0797(3) 0.0999(2) 0.158(3) Uani 1 1 d . . .
H3CA H 0.5271 0.1238 0.0622 0.190 Uiso 1 1 calc R . .
H3CB H 0.5715 0.0663 0.1325 0.190 Uiso 1 1 calc R . .
C3D C 0.0101(8) 0.2997(10) 0.0951(8) 0.114(5) Uani 0.456(14) 1 d P A 1
H3DA H -0.0524 0.3264 0.1115 0.136 Uiso 0.456(14) 1 calc PR A 1
H3DB H 0.0229 0.3430 0.0578 0.136 Uiso 0.456(14) 1 calc PR A 1
C3D' C 0.0661(9) 0.2310(7) 0.0982(4) 0.111(4) Uani 0.544(14) 1 d P A 2
H3DC H 0.0890 0.2538 0.0564 0.133 Uiso 0.544(14) 1 calc PR A 2
H3DD H 0.0807 0.1685 0.1102 0.133 Uiso 0.544(14) 1 calc PR A 2
C4A C 0.3488(4) -0.0292(2) 0.37304(17) 0.0999(13) Uani 1 1 d . . .
H4AA H 0.3429 -0.0366 0.4176 0.150 Uiso 1 1 calc R . .
H4AB H 0.4188 -0.0550 0.3666 0.150 Uiso 1 1 calc R . .
H4AC H 0.3062 -0.0570 0.3593 0.150 Uiso 1 1 calc R . .
C4B C 0.2330(4) 0.5448(3) 0.02331(18) 0.1129(15) Uani 1 1 d . . .
H4BA H 0.2355 0.5999 0.0248 0.169 Uiso 1 1 calc R . .
H4BB H 0.1643 0.5497 0.0107 0.169 Uiso 1 1 calc R . .
H4BC H 0.2779 0.5280 -0.0071 0.169 Uiso 1 1 calc R . .
C4C C 0.5225(8) 0.0006(5) 0.0843(4) 0.252(5) Uani 1 1 d . . .
H4CA H 0.5928 -0.0329 0.0860 0.378 Uiso 1 1 calc R . .
H4CB H 0.4903 0.0168 0.0421 0.378 Uiso 1 1 calc R . .
H4CC H 0.4878 -0.0336 0.1147 0.378 Uiso 1 1 calc R . .
C4D C 0.0010(8) 0.2227(8) 0.0781(5) 0.103(4) Uani 0.456(14) 1 d P A 1
H4DA H -0.0543 0.2419 0.0456 0.154 Uiso 0.456(14) 1 calc PR A 1
H4DB H -0.0123 0.1807 0.1155 0.154 Uiso 0.456(14) 1 calc PR A 1
H4DC H 0.0637 0.1964 0.0626 0.154 Uiso 0.456(14) 1 calc PR A 1
C4D' C -0.0366(13) 0.2741(9) 0.1029(8) 0.146(5) Uani 0.544(14) 1 d P A 2
H4DD H -0.0801 0.2618 0.0759 0.220 Uiso 0.544(14) 1 calc PR A 2
H4DE H -0.0472 0.3357 0.0895 0.220 Uiso 0.544(14) 1 calc PR A 2
H4DF H -0.0527 0.2544 0.1464 0.220 Uiso 0.544(14) 1 calc PR A 2
H2 H 0.476(2) 0.403(2) 0.2519(18) 0.118(15) Uiso 1 1 d D . .
H3 H 0.295(2) 0.3721(18) 0.2991(14) 0.075(10) Uiso 1 1 d D . .
H6 H 0.352(2) 0.5470(16) 0.1930(12) 0.076(10) Uiso 1 1 d D . .
H5 H 0.1669(16) 0.501(2) 0.2561(14) 0.082 Uiso 1 1 d D . .

loop_
_atom_site_aniso_label
_atom_site_aniso_U_11
_atom_site_aniso_U_22
_atom_site_aniso_U_33
_atom_site_aniso_U_23
_atom_site_aniso_U_13
_atom_site_aniso_U_12
Ni1 0.03496(16) 0.03378(16) 0.02891(15) -0.00942(11) -0.00072(10) -0.00947(11)
F1 0.0706(10) 0.0379(7) 0.0464(8) -0.0042(6) 0.0016(7) -0.0211(7)
O1 0.0391(8) 0.0355(8) 0.0321(7) -0.0122(6) -0.0013(6) -0.0083(7)
O2 0.0684(12) 0.0341(9) 0.0458(10) -0.0147(7) 0.0170(9) -0.0173(8)
O3 0.0516(11) 0.0604(11) 0.0419(10) 0.0012(8) -0.0009(8) -0.0200(9)
O4 0.0370(8) 0.0368(8) 0.0340(8) -0.0127(6) -0.0036(6) -0.0052(7)
O5 0.0824(16) 0.0747(14) 0.0721(14) -0.0017(11) -0.0154(12) -0.0378(13)
O6 0.0789(13) 0.0381(9) 0.0367(9) -0.0135(7) 0.0077(8) -0.0274(9)
N1 0.0430(11) 0.0381(10) 0.0268(9) -0.0092(7) 0.0002(8) -0.0089(8)
N2 0.0389(10) 0.0446(11) 0.0318(9) -0.0130(8) 0.0010(8) -0.0132(9)
C1 0.0517(14) 0.0461(13) 0.0341(12) -0.0124(10) 0.0027(10) -0.0205(11)
C2 0.0579(16) 0.0490(14) 0.0315(12) -0.0097(10) -0.0028(10) -0.0133(12)
C3 0.0731(19) 0.0664(17) 0.0348(13) -0.0173(12) -0.0011(12) -0.0237(15)
C4 0.076(2) 0.0760(19) 0.0364(13) -0.0228(13) 0.0081(13) -0.0237(16)
C5 0.0502(15) 0.0573(15) 0.0380(12) -0.0204(11) 0.0066(11) -0.0144(12)
C6 0.0528(15) 0.0526(14) 0.0370(12) -0.0168(11) 0.0077(11) -0.0216(12)
C7 0.0443(13) 0.0408(12) 0.0305(11) -0.0056(9) -0.0052(9) -0.0128(10)
C8 0.0365(12) 0.0341(11) 0.0338(11) -0.0055(9) 0.0012(9) -0.0100(9)
C9 0.0415(13) 0.0407(13) 0.0383(12) -0.0026(10) -0.0033(10) -0.0107(10)
C10 0.0381(13) 0.0414(13) 0.0539(15) -0.0079(11) 0.0043(11) -0.0067(10)
C11 0.0441(14) 0.0361(12) 0.0469(13) -0.0114(10) 0.0118(11) -0.0085(10)
C12 0.0447(13) 0.0322(11) 0.0358(11) -0.0065(9) 0.0063(10) -0.0115(10)
C13 0.0359(12) 0.0303(11) 0.0332(11) -0.0066(8) 0.0014(9) -0.0114(9)
C14 0.0464(16) 0.0660(19) 0.0734(19) -0.0180(15) 0.0038(14) -0.0003(14)
C15 0.0482(13) 0.0305(11) 0.0317(11) -0.0104(8) 0.0062(9) -0.0101(10)
C16 0.0536(15) 0.0391(12) 0.0373(12) -0.0153(10) 0.0108(10) -0.0112(11)
C17 0.0601(16) 0.0346(12) 0.0403(13) -0.0139(10) 0.0095(11) -0.0135(11)
C18 0.0746(19) 0.0451(14) 0.0444(14) -0.0183(11) 0.0213(13) -0.0191(13)
C19 0.094(2) 0.0457(15) 0.0543(16) -0.0233(12) 0.0315(15) -0.0150(15)
C20 0.091(2) 0.0348(13) 0.0499(15) -0.0157(11) 0.0193(14) -0.0097(13)
C21 0.0695(17) 0.0369(13) 0.0387(13) -0.0111(10) 0.0135(12) -0.0121(12)
C22 0.088(2) 0.0498(15) 0.0501(15) -0.0194(12) 0.0320(15) -0.0215(15)
C23 0.095(2) 0.0575(17) 0.0403(14) -0.0152(12) 0.0199(14) -0.0303(16)
C24 0.075(2) 0.0640(18) 0.0603(18) -0.0109(14) 0.0221(15) -0.0237(16)
C25 0.139(3) 0.0632(19) 0.068(2) -0.0237(16) 0.061(2) -0.027(2)
C26 0.133(3) 0.0380(15) 0.0619(18) -0.0186(13) 0.0350(19) -0.0124(17)
C27 0.0498(14) 0.0326(11) 0.0331(11) -0.0137(9) 0.0070(10) -0.0113(10)
C28 0.0569(16) 0.0434(13) 0.0336(12) -0.0110(10) 0.0058(11) -0.0159(11)
C29 0.0516(15) 0.0536(15) 0.0436(13) -0.0159(11) 0.0089(11) -0.0192(12)
C30 0.0621(17) 0.0569(15) 0.0427(14) -0.0162(11) 0.0166(12) -0.0279(13)
C31 0.0606(17) 0.0453(14) 0.0375(12) -0.0111(10) 0.0098(11) -0.0174(12)
C32 0.0528(15) 0.0379(12) 0.0382(12) -0.0132(10) 0.0065(10) -0.0105(11)
C33 0.0519(16) 0.074(2) 0.0567(17) -0.0101(14) 0.0075(13) -0.0235(15)
C34 0.063(2) 0.114(3) 0.065(2) -0.0111(19) 0.0014(16) -0.0369(19)
C35 0.060(2) 0.103(3) 0.083(2) -0.0115(19) 0.0193(17) -0.0356(19)
C36 0.0496(18) 0.084(2) 0.084(2) -0.0081(18) 0.0007(16) -0.0080(16)
C37 0.078(2) 0.0597(18) 0.0555(17) 0.0029(14) 0.0126(15) -0.0207(16)
C38 0.0418(13) 0.0474(13) 0.0409(12) -0.0203(10) 0.0058(10) -0.0114(11)
C39 0.0363(12) 0.0404(12) 0.0432(12) -0.0140(10) -0.0013(10) -0.0090(10)
C40 0.0442(14) 0.0437(14) 0.0567(15) -0.0205(11) 0.0037(11) -0.0089(11)
C41 0.0418(14) 0.0403(13) 0.0590(15) -0.0113(11) -0.0041(11) -0.0055(11)
C42 0.0500(15) 0.0405(13) 0.0480(14) -0.0062(11) -0.0083(11) -0.0098(11)
C43 0.0411(13) 0.0393(12) 0.0403(12) -0.0096(10) -0.0054(10) -0.0097(10)
C44 0.0396(12) 0.0353(12) 0.0376(11) -0.0124(9) -0.0025(9) -0.0119(10)
C45 0.0505(16) 0.0462(15) 0.079(2) -0.0116(14) -0.0020(14) 0.0004(13)
C46 0.0497(14) 0.0343(12) 0.0353(12) -0.0080(9) -0.0094(10) -0.0077(10)
C47 0.0555(16) 0.0445(14) 0.0434(13) -0.0138(11) -0.0107(11) -0.0102(12)
C48 0.0504(15) 0.0557(16) 0.0525(15) -0.0173(12) -0.0051(12) -0.0137(12)
C49 0.0651(19) 0.087(2) 0.0605(18) -0.0334(16) -0.0013(14) -0.0335(17)
C50 0.083(2) 0.095(3) 0.075(2) -0.0007(19) -0.0368(19) -0.031(2)
C51 0.114(3) 0.078(2) 0.067(2) 0.0051(17) -0.042(2) -0.033(2)
C52 0.093(2) 0.0706(19) 0.0503(16) -0.0014(14) -0.0286(16) -0.0294(18)
C53 0.060(2) 0.115(3) 0.074(2) -0.033(2) 0.0034(16) -0.043(2)
C54 0.109(3) 0.106(3) 0.134(4) -0.046(3) -0.004(3) -0.064(3)
C55 0.085(3) 0.163(4) 0.097(3) -0.039(3) -0.019(2) -0.060(3)
C56 0.104(3) 0.176(5) 0.092(3) -0.034(3) 0.015(2) -0.084(3)
C57 0.187(5) 0.110(3) 0.098(3) 0.032(3) -0.059(3) -0.072(4)
C58 0.0483(14) 0.0383(12) 0.0342(11) -0.0102(9) -0.0071(10) -0.0086(10)
C59 0.0571(15) 0.0346(12) 0.0344(12) -0.0085(9) -0.0047(10) -0.0158(11)
C60 0.0644(16) 0.0378(13) 0.0377(12) -0.0077(10) -0.0012(11) -0.0197(12)
C61 0.0663(18) 0.0448(14) 0.0566(16) -0.0169(12) 0.0011(13) -0.0223(13)
C62 0.0675(18) 0.0465(15) 0.0663(17) -0.0284(13) -0.0007(14) -0.0217(13)
C63 0.0569(16) 0.0443(14) 0.0496(14) -0.0227(11) -0.0025(12) -0.0122(12)
C64 0.0749(19) 0.0485(14) 0.0390(13) -0.0099(11) 0.0073(12) -0.0286(13)
C65 0.095(2) 0.0653(19) 0.0642(19) -0.0166(15) 0.0225(17) -0.0422(18)
C66 0.100(2) 0.089(2) 0.0366(14) -0.0160(14) 0.0100(15) -0.044(2)
C67 0.084(2) 0.0549(17) 0.0588(17) -0.0186(13) 0.0252(16) -0.0220(15)
C68 0.101(3) 0.095(3) 0.123(3) -0.079(2) 0.029(2) -0.053(2)
N3 0.122(2) 0.0825(19) 0.0528(15) -0.0302(13) 0.0185(15) -0.0576(18)
C1A 0.106(3) 0.071(2) 0.0570(17) -0.0251(15) 0.0073(17) -0.0473(19)
C1B 0.109(3) 0.071(2) 0.0587(18) -0.0233(15) 0.0034(17) -0.053(2)
C1C 0.169(4) 0.082(3) 0.082(3) -0.033(2) 0.021(3) -0.059(3)
C1D 0.277(7) 0.122(3) 0.0468(19) -0.022(2) -0.001(3) -0.144(5)
C2A 0.121(3) 0.066(2) 0.068(2) -0.0326(16) 0.0258(19) -0.051(2)
C2B 0.126(3) 0.098(3) 0.060(2) -0.0237(18) 0.004(2) -0.068(2)
C2C 0.381(11) 0.137(4) 0.144(5) -0.100(4) 0.149(6) -0.150(6)
C2D 0.135(4) 0.176(5) 0.099(3) -0.034(3) -0.009(3) -0.099(4)
C3A 0.121(3) 0.071(2) 0.065(2) -0.0271(16) 0.0187(19) -0.048(2)
C3B 0.085(2) 0.077(2) 0.0656(19) -0.0199(16) 0.0004(16) -0.0438(18)
C3C 0.276(8) 0.094(3) 0.096(3) -0.040(3) 0.077(4) -0.038(4)
C3D 0.059(6) 0.124(10) 0.219(13) -0.119(10) 0.052(7) -0.051(6)
C3D' 0.134(10) 0.117(8) 0.099(6) -0.042(5) -0.006(6) -0.057(7)
C4A 0.165(4) 0.075(2) 0.078(2) -0.0330(19) 0.029(3) -0.056(3)
C4B 0.154(4) 0.113(3) 0.077(3) -0.006(2) 0.007(3) -0.076(3)
C4C 0.430(14) 0.172(6) 0.257(9) -0.159(6) 0.210(9) -0.156(8)
C4D 0.071(6) 0.142(10) 0.120(8) -0.063(7) -0.006(5) -0.046(6)
C4D' 0.145(12) 0.119(9) 0.200(13) -0.090(9) -0.009(10) -0.033(8)

loop_
_geom_bond_atom_site_label_1
_geom_bond_atom_site_label_2
_geom_bond_distance
_geom_bond_site_symmetry_2
_geom_bond_publ_flag
Ni1 N2 1.8466(18) . ?
Ni1 O1 1.8495(14) . ?
Ni1 N1 1.8603(17) . ?
Ni1 O4 1.8641(14) . ?
O1 C13 1.307(2) . ?
O2 C17 1.368(3) . ?
O2 H2 0.831(18) . ?
O3 C28 1.366(3) . ?
O3 H3 0.853(18) . ?
O4 C44 1.308(3) . ?
O5 C48 1.338(3) . ?
O5 H5 0.890(18) . ?
O6 C59 1.364(3) . ?
O6 H6 0.836(17) . ?
N1 C7 1.289(3) . ?
N1 C1 1.489(3) . ?
N2 C38 1.280(3) . ?
N2 C6 1.490(3) . ?
C1 C2 1.516(3) . ?
C1 C6 1.519(3) . ?
C1 H1A 0.9800 . ?
C2 C3 1.524(3) . ?
C2 H2B 0.9700 . ?
C2 H2C 0.9700 . ?
C3 C4 1.506(4) . ?
C3 H3B 0.9700 . ?
C3 H3C 0.9700 . ?
C4 C5 1.525(3) . ?
C4 H4A 0.9700 . ?
C4 H4B 0.9700 . ?
C5 C6 1.512(3) . ?
C5 H5A 0.9700 . ?
C5 H5B 0.9700 . ?
C6 H6A 0.9800 . ?
C7 C8 1.429(3) . ?
C7 H7A 0.9300 . ?
C8 C9 1.415(3) . ?
C8 C13 1.422(3) . ?
C9 C10 1.359(3) . ?
C9 H9A 0.9300 . ?
C10 C11 1.408(4) . ?
C10 C14 1.516(3) . ?
C11 C12 1.385(3) . ?
C11 H11A 0.9300 . ?
C12 C13 1.433(3) . ?
C12 C15 1.517(3) . ?
C14 H14A 0.9600 . ?
C14 H14B 0.9600 . ?
C14 H14C 0.9600 . ?
C15 C16 1.533(3) . ?
C15 C27 1.547(3) . ?
C15 H15A 0.9800 . ?
C16 C17 1.401(3) . ?
C16 C21 1.400(3) . ?
C17 C18 1.414(3) . ?
C18 C19 1.385(4) . ?
C18 C22 1.543(3) . ?
C19 C20 1.387(4) . ?
C19 H19A 0.9300 . ?
C20 C21 1.397(3) . ?
C20 C26 1.524(4) . ?
C21 H21A 0.9300 . ?
C22 C23 1.524(4) . ?
C22 C25 1.546(4) . ?
C22 C24 1.547(4) . ?
C23 H23A 0.9600 . ?
C23 H23B 0.9600 . ?
C23 H23C 0.9600 . ?
C24 H24A 0.9600 . ?
C24 H24B 0.9600 . ?
C24 H24C 0.9600 . ?
C25 H25A 0.9600 . ?
C25 H25B 0.9600 . ?
C25 H25C 0.9600 . ?
C26 H26A 0.9600 . ?
C26 H26B 0.9600 . ?
C26 H26C 0.9600 . ?
C27 C32 1.392(3) . ?
C27 C28 1.393(3) . ?
C28 C29 1.421(3) . ?
C29 C30 1.396(3) . ?
C29 C33 1.536(4) . ?
C30 C31 1.387(4) . ?
C30 H30A 0.9300 . ?
C31 C32 1.384(3) . ?
C31 C37 1.517(3) . ?
C32 H32A 0.9300 . ?
C33 C36 1.525(5) . ?
C33 C34 1.529(4) . ?
C33 C35 1.552(4) . ?
C34 H34A 0.9600 . ?
C34 H34B 0.9600 . ?
C34 H34C 0.9600 . ?
C35 H35A 0.9600 . ?
C35 H35B 0.9600 . ?
C35 H35C 0.9600 . ?
C36 H36A 0.9600 . ?
C36 H36B 0.9600 . ?
C36 H36C 0.9600 . ?
C37 H37A 0.9600 . ?
C37 H37B 0.9600 . ?
C37 H37C 0.9600 . ?
C38 C39 1.438(3) . ?
C38 H38A 0.9300 . ?
C39 C44 1.415(3) . ?
C39 C40 1.418(3) . ?
C40 C41 1.354(3) . ?
C40 H40A 0.9300 . ?
C41 C42 1.405(4) . ?
C41 C45 1.516(3) . ?
C42 C43 1.386(3) . ?
C42 H42A 0.9300 . ?
C43 C44 1.439(3) . ?
C43 C46 1.529(3) . ?
C45 H45A 0.9600 . ?
C45 H45B 0.9600 . ?
C45 H45C 0.9600 . ?
C46 C58 1.538(3) . ?
C46 C47 1.541(3) . ?
C46 H46A 0.9800 . ?
C47 C48 1.380(4) . ?
C47 C52 1.403(4) . ?
C48 C49 1.413(4) . ?
C49 C50 1.401(4) . ?
C49 C53 1.519(4) . ?
C50 C51 1.387(5) . ?
C50 H50A 0.9300 . ?
C51 C52 1.369(4) . ?
C51 C57 1.556(5) . ?
C52 H52A 0.9300 . ?
C53 C54 1.497(5) . ?
C53 C56 1.521(5) . ?
C53 C55 1.574(5) . ?
C54 H54A 0.9600 . ?
C54 H54B 0.9600 . ?
C54 H54C 0.9600 . ?
C55 H55A 0.9600 . ?
C55 H55B 0.9600 . ?
C55 H55C 0.9600 . ?
C56 H56A 0.9600 . ?
C56 H56B 0.9600 . ?
C56 H56C 0.9600 . ?
C57 H57A 0.9600 . ?
C57 H57B 0.9600 . ?
C57 H57C 0.9600 . ?
C58 C63 1.390(3) . ?
C58 C59 1.404(3) . ?
C59 C60 1.403(3) . ?
C60 C61 1.396(3) . ?
C60 C64 1.538(4) . ?
C61 C62 1.376(4) . ?
C61 H61A 0.9300 . ?
C62 C63 1.379(4) . ?
C62 C68 1.527(4) . ?
C63 H63A 0.9300 . ?
C64 C66 1.533(4) . ?
C64 C67 1.538(4) . ?
C64 C65 1.547(4) . ?
C65 H65A 0.9600 . ?
C65 H65B 0.9600 . ?
C65 H65C 0.9600 . ?
C66 H66A 0.9600 . ?
C66 H66B 0.9600 . ?
C66 H66C 0.9600 . ?
C67 H67A 0.9600 . ?
C67 H67B 0.9600 . ?
C67 H67C 0.9600 . ?
C68 H68A 0.9600 . ?
C68 H68B 0.9600 . ?
C68 H68C 0.9600 . ?
N3 C1A 1.519(4) . ?
N3 C1D 1.521(6) . ?
N3 C1C 1.526(5) . ?
N3 C1B 1.534(4) . ?
C1A C2A 1.495(4) . ?
C1A H1AA 0.9700 . ?
C1A H1AB 0.9700 . ?
C1B C2B 1.516(4) . ?
C1B H1BA 0.9700 . ?
C1B H1BB 0.9700 . ?
C1C C2C 1.453(6) . ?
C1C H1CA 0.9700 . ?
C1C H1CB 0.9700 . ?
C1D C2D 1.500(7) . ?
C1D H1DA 0.9700 . ?
C1D H1DB 0.9700 . ?
C2A C3A 1.503(4) . ?
C2A H2AA 0.9700 . ?
C2A H2AB 0.9700 . ?
C2B C3B 1.512(4) . ?
C2B H2BA 0.9700 . ?
C2B H2BB 0.9700 . ?
C2C C3C 1.489(8) . ?
C2C H2CA 0.9700 . ?
C2C H2CB 0.9700 . ?
C2D C3D' 1.598(11) . ?
C2D C3D 1.684(15) . ?
C3A C4A 1.463(4) . ?
C3A H3AA 0.9700 . ?
C3A H3AB 0.9700 . ?
C3B C4B 1.522(4) . ?
C3B H3BA 0.9700 . ?
C3B H3BB 0.9700 . ?
C3C C4C 1.475(7) . ?
C3C H3CA 0.9700 . ?
C3C H3CB 0.9700 . ?
C3D C4D 1.51(2) . ?
C3D H3DA 0.9700 . ?
C3D H3DB 0.9700 . ?
C3D' C4D' 1.40(2) . ?
C3D' H3DC 0.9700 . ?
C3D' H3DD 0.9700 . ?
C4A H4AA 0.9600 . ?
C4A H4AB 0.9600 . ?
C4A H4AC 0.9600 . ?
C4B H4BA 0.9600 . ?
C4B H4BB 0.9600 . ?
C4B H4BC 0.9600 . ?
C4C H4CA 0.9600 . ?
C4C H4CB 0.9600 . ?
C4C H4CC 0.9600 . ?
C4D H4DA 0.9600 . ?
C4D H4DB 0.9600 . ?
C4D H4DC 0.9600 . ?
C4D' H4DD 0.9600 . ?
C4D' H4DE 0.9600 . ?
C4D' H4DF 0.9600 . ?
